data_8107088
loop_
_publ_author_name
'Li, Yaping'
'Sun, Dajun'
'Ming, Julia'
'Su, Guanfang'

_publ_section_title
;
 Crystal structure of
 dichlorido{bis(2-hydroxyethyl)-5&#x2032;-([2,2&#x2032;:6&#x2032;,2&#x2032;&#x2032;-terpyridin]-4&#x2032;-yl)-[1,1&#x2032;:3&#x2032;,1&#x2032;&#x2032;-terphenyl]-4,4&#x2032;&#x2032;-dicarboxylate-\k3
 N,N&#x2032;,N&#x2032;&#x2032;}zinc(II), C39H31Cl2N3O6Zn
;
_journal_issue 4
_journal_name_full 'Zeitschrift f\"ur Kristallographie - New Crystal Structures'
_journal_page_first 1041
_journal_page_last 1042
_journal_paper_doi 10.1515/ncrs-2016-0041
_journal_volume 231
_journal_year 2016
_chemical_formula_moiety 'C39 H31 Cl2 N3 O6 Zn'
_chemical_formula_sum 'C39 H31 Cl2 N3 O6 Zn'
_chemical_formula_weight 773.94
_space_group_IT_number 15
_space_group_name_Hall '-C 2yc'
_space_group_name_H-M_alt 'C 1 2/c 1'
_symmetry_cell_setting monoclinic
_symmetry_space_group_name_Hall '-C 2yc'
_symmetry_space_group_name_H-M 'C 1 2/c 1'
_atom_sites_solution_hydrogens geom
_atom_sites_solution_primary direct
_atom_sites_solution_secondary difmap
_cell_angle_alpha 90.00
_cell_angle_beta 90.072(2)
_cell_angle_gamma 90.00
_cell_formula_units_Z 4
_cell_length_a 20.7170(16)
_cell_length_b 14.4553(11)
_cell_length_c 11.2717(8)
_cell_measurement_reflns_used 2967
_cell_measurement_temperature 293(2)
_cell_measurement_theta_max 25.79
_cell_measurement_theta_min 1.69
_cell_volume 3375.5(4)
_computing_cell_refinement 'Bruker SMART'
_computing_data_collection 'Bruker SMART'
_computing_data_reduction 'Bruker SAINT'
_computing_molecular_graphics 'Bruker SHELXTL'
_computing_publication_material 'Bruker SHELXTL'
_computing_structure_refinement 'SHELXL-97 (Sheldrick, 2008) [11]'
_computing_structure_solution 'Bruker SHELXTL'
_diffrn_ambient_temperature 293(2)
_diffrn_detector_area_resol_mean 9.00cm
_diffrn_measured_fraction_theta_full 0.997
_diffrn_measured_fraction_theta_max 0.997
_diffrn_measurement_device_type 'CCD area detector'
_diffrn_measurement_method 'phi and omega scans'
_diffrn_radiation_monochromator graphite
_diffrn_radiation_source 'fine-focus sealed tube'
_diffrn_radiation_type MoK\a
_diffrn_radiation_wavelength 0.71073
_diffrn_reflns_av_R_equivalents 0.0434
_diffrn_reflns_av_sigmaI/netI 0.0422
_diffrn_reflns_limit_h_max 24
_diffrn_reflns_limit_h_min -24
_diffrn_reflns_limit_k_max 17
_diffrn_reflns_limit_k_min -15
_diffrn_reflns_limit_l_max 13
_diffrn_reflns_limit_l_min -11
_diffrn_reflns_number 9689
_diffrn_reflns_theta_full 25.13
_diffrn_reflns_theta_max 25.13
_diffrn_reflns_theta_min 1.72
_exptl_absorpt_coefficient_mu 0.941
_exptl_absorpt_correction_T_max 0.923
_exptl_absorpt_correction_T_min 0.801
_exptl_absorpt_correction_type empirical
_exptl_absorpt_process_details SADABS
_exptl_crystal_colour Colorless
_exptl_crystal_density_diffrn 1.523
_exptl_crystal_density_method 'not measured'
_exptl_crystal_description Block
_exptl_crystal_F_000 1592
_exptl_crystal_size_max 0.23
_exptl_crystal_size_mid 0.21
_exptl_crystal_size_min 0.17
_refine_diff_density_max 0.711
_refine_diff_density_min -0.485
_refine_diff_density_rms 0.077
_refine_ls_extinction_method none
_refine_ls_goodness_of_fit_ref 1.042
_refine_ls_hydrogen_treatment mixed
_refine_ls_matrix_type full
_refine_ls_number_parameters 236
_refine_ls_number_reflns 3004
_refine_ls_number_restraints 1
_refine_ls_restrained_S_all 1.042
_refine_ls_R_factor_all 0.0674
_refine_ls_R_factor_gt 0.0489
_refine_ls_shift/su_max 0.000
_refine_ls_shift/su_mean 0.000
_refine_ls_structure_factor_coef Fsqd
_refine_ls_weighting_details 'calc w=1/[\s^2^(Fo^2^)+(0.0813P)^2^+4.2496P] where P=(Fo^2^+2Fc^2^)/3'
_refine_ls_weighting_scheme calc
_refine_ls_wR_factor_gt 0.1339
_refine_ls_wR_factor_ref 0.1469
_reflns_number_gt 2259
_reflns_number_total 3004
_reflns_threshold_expression >2sigma(I)
_cod_data_source_file suppl_ncrs-2016-0041_suppl.cif
_cod_data_source_block kk
_cod_original_sg_symbol_H-M C2/c
_cod_database_code 8107088

loop_
_symmetry_equiv_pos_as_xyz
'x, y, z'
'-x, y, -z+1/2'
'x+1/2, y+1/2, z'
'-x+1/2, y+1/2, -z+1/2'
'-x, -y, -z'
'x, -y, z-1/2'
'-x+1/2, -y+1/2, -z'
'x+1/2, -y+1/2, z-1/2'

loop_
_atom_site_label
_atom_site_type_symbol
_atom_site_fract_x
_atom_site_fract_y
_atom_site_fract_z
_atom_site_U_iso_or_equiv
_atom_site_adp_type
_atom_site_occupancy
_atom_site_symmetry_multiplicity
_atom_site_calc_flag
_atom_site_refinement_flags
_atom_site_disorder_assembly
_atom_site_disorder_group
Zn1 Zn 1.0000 0.15335(4) 0.7500 0.0367(2) Uani 1 2 d S . .
Cl1 Cl 1.06638(6) 0.24235(7) 0.86198(10) 0.0546(3) Uani 1 1 d . . .
C1 C 1.06986(17) 0.0198(2) 0.5840(3) 0.0321(8) Uani 1 1 d . . .
C2 C 1.10626(19) -0.0134(3) 0.4915(3) 0.0393(9) Uani 1 1 d . . .
H2 H 1.1100 -0.0767 0.4785 0.047 Uiso 1 1 calc R . .
C3 C 1.13727(19) 0.0488(3) 0.4179(4) 0.0438(10) Uani 1 1 d . . .
H3 H 1.1616 0.0277 0.3542 0.053 Uiso 1 1 calc R . .
C4 C 1.1319(2) 0.1413(3) 0.4394(4) 0.0474(11) Uani 1 1 d . . .
H4 H 1.1527 0.1842 0.3912 0.057 Uiso 1 1 calc R . .
C5 C 1.0950(2) 0.1698(3) 0.5343(4) 0.0483(11) Uani 1 1 d . . .
H5 H 1.0911 0.2328 0.5490 0.058 Uiso 1 1 calc R . .
C6 C 1.03358(17) -0.0403(2) 0.6684(3) 0.0307(8) Uani 1 1 d . . .
C7 C 1.03407(17) -0.1357(2) 0.6650(3) 0.0341(9) Uani 1 1 d . . .
H7 H 1.0571 -0.1665 0.6062 0.041 Uiso 1 1 calc R . .
C8 C 1.0000 -0.1856(3) 0.7500 0.0308(11) Uani 1 2 d S . .
C9 C 1.0000 -0.2886(3) 0.7500 0.0323(11) Uani 1 2 d S . .
C10 C 0.95741(18) -0.3377(2) 0.8205(3) 0.0347(9) Uani 1 1 d . . .
H10 H 0.9290 -0.3055 0.8692 0.042 Uiso 1 1 calc R . .
C11 C 0.95610(18) -0.4344(2) 0.8203(3) 0.0342(8) Uani 1 1 d . . .
C12 C 1.0000 -0.4827(3) 0.7500 0.0344(12) Uani 1 2 d S . .
H12 H 1.0000 -0.5470 0.7500 0.041 Uiso 1 2 calc SR . .
C13 C 0.90794(18) -0.4810(2) 0.8988(3) 0.0352(9) Uani 1 1 d . . .
C14 C 0.9204(2) -0.5609(3) 0.9597(4) 0.0469(10) Uani 1 1 d . . .
H14 H 0.9592 -0.5917 0.9478 0.056 Uiso 1 1 calc R . .
C15 C 0.8755(2) -0.5966(3) 1.0392(4) 0.0474(10) Uani 1 1 d . . .
H15 H 0.8851 -0.6504 1.0810 0.057 Uiso 1 1 calc R . .
C16 C 0.81705(18) -0.5530(3) 1.0569(3) 0.0378(9) Uani 1 1 d . . .
C17 C 0.8028(2) -0.4734(3) 0.9917(4) 0.0539(11) Uani 1 1 d . . .
H17 H 0.7630 -0.4443 1.0003 0.065 Uiso 1 1 calc R . .
C18 C 0.8484(2) -0.4383(3) 0.9145(4) 0.0515(11) Uani 1 1 d . . .
H18 H 0.8390 -0.3848 0.8720 0.062 Uiso 1 1 calc R . .
C19 C 0.7677(2) -0.5856(3) 1.1428(4) 0.0427(10) Uani 1 1 d . . .
C20 C 0.7259(2) -0.7098(3) 1.2567(5) 0.0694(15) Uani 1 1 d . . .
H20A H 0.7328 -0.6822 1.3341 0.083 Uiso 1 1 calc R . .
H20B H 0.6827 -0.6939 1.2302 0.083 Uiso 1 1 calc R . .
C21 C 0.7324(3) -0.8090(4) 1.2645(6) 0.090(2) Uani 1 1 d . . .
H21A H 0.6974 -0.8338 1.3118 0.108 Uiso 1 1 calc R . .
H21B H 0.7293 -0.8355 1.1857 0.108 Uiso 1 1 calc R . .
N1 N 1.06463(15) 0.1105(2) 0.6061(3) 0.0377(8) Uani 1 1 d . . .
N2 N 1.0000 0.0070(3) 0.7500 0.0317(10) Uani 1 2 d S . .
O1 O 0.72553(15) -0.5374(2) 1.1826(3) 0.0576(8) Uani 1 1 d . . .
O2 O 0.77386(15) -0.6739(2) 1.1720(3) 0.0603(9) Uani 1 1 d . . .
O3 O 0.7916(2) -0.8347(3) 1.3158(4) 0.0837(12) Uani 1 1 d D . .
H3A H 0.789(3) -0.890(2) 1.342(6) 0.126 Uiso 1 1 d D . .

loop_
_atom_site_aniso_label
_atom_site_aniso_U_11
_atom_site_aniso_U_22
_atom_site_aniso_U_33
_atom_site_aniso_U_23
_atom_site_aniso_U_13
_atom_site_aniso_U_12
Zn1 0.0477(4) 0.0261(3) 0.0363(4) 0.000 0.0179(3) 0.000
Cl1 0.0612(7) 0.0501(6) 0.0525(7) -0.0078(5) 0.0146(6) -0.0147(5)
C1 0.037(2) 0.0288(18) 0.0302(19) 0.0016(14) 0.0116(16) 0.0000(15)
C2 0.048(2) 0.0324(19) 0.037(2) 0.0018(16) 0.0180(18) 0.0001(16)
C3 0.046(2) 0.047(2) 0.039(2) 0.0008(18) 0.0226(18) 0.0016(19)
C4 0.054(3) 0.040(2) 0.048(2) 0.0113(18) 0.027(2) -0.0039(19)
C5 0.061(3) 0.0289(19) 0.055(3) 0.0051(18) 0.030(2) -0.0013(18)
C6 0.034(2) 0.0281(17) 0.0297(19) 0.0001(14) 0.0090(16) -0.0012(15)
C7 0.040(2) 0.0319(19) 0.0306(19) -0.0022(15) 0.0146(17) 0.0001(15)
C8 0.035(3) 0.028(2) 0.030(3) 0.000 0.009(2) 0.000
C9 0.039(3) 0.027(2) 0.031(3) 0.000 0.009(2) 0.000
C10 0.042(2) 0.0266(18) 0.035(2) -0.0008(15) 0.0172(17) 0.0017(15)
C11 0.039(2) 0.0315(18) 0.0318(19) 0.0017(15) 0.0118(17) -0.0005(15)
C12 0.040(3) 0.025(2) 0.038(3) 0.000 0.012(2) 0.000
C13 0.043(2) 0.0295(18) 0.033(2) -0.0021(15) 0.0133(17) -0.0019(16)
C14 0.051(3) 0.038(2) 0.052(3) -0.0003(19) 0.022(2) 0.0024(18)
C15 0.057(3) 0.034(2) 0.052(2) 0.0034(18) 0.016(2) 0.0007(18)
C16 0.042(2) 0.0346(19) 0.036(2) 0.0008(16) 0.0158(17) -0.0016(17)
C17 0.049(3) 0.050(3) 0.062(3) 0.006(2) 0.021(2) 0.006(2)
C18 0.054(3) 0.043(2) 0.058(3) 0.012(2) 0.020(2) 0.004(2)
C19 0.051(3) 0.038(2) 0.040(2) 0.0013(17) 0.0129(19) 0.0003(18)
C20 0.063(3) 0.061(3) 0.084(4) 0.023(3) 0.038(3) 0.001(2)
C21 0.072(4) 0.071(4) 0.129(5) 0.040(4) 0.040(4) -0.004(3)
N1 0.0450(19) 0.0291(16) 0.0391(18) 0.0048(13) 0.0181(15) -0.0026(14)
N2 0.041(2) 0.027(2) 0.027(2) 0.000 0.0187(19) 0.000
O1 0.060(2) 0.0506(17) 0.063(2) -0.0036(15) 0.0333(16) 0.0020(15)
O2 0.061(2) 0.0467(17) 0.073(2) 0.0169(15) 0.0415(17) 0.0045(14)
O3 0.079(3) 0.072(3) 0.100(3) 0.028(2) 0.032(2) 0.014(2)

loop_
_atom_type_symbol
_atom_type_description
_atom_type_scat_dispersion_real
_atom_type_scat_dispersion_imag
_atom_type_scat_source
C C 0.0033 0.0016 'International Tables Vol C Tables 4.2.6.8 and 6.1.1.4'
H H 0.0000 0.0000 'International Tables Vol C Tables 4.2.6.8 and 6.1.1.4'
N N 0.0061 0.0033 'International Tables Vol C Tables 4.2.6.8 and 6.1.1.4'
O O 0.0106 0.0060 'International Tables Vol C Tables 4.2.6.8 and 6.1.1.4'
Cl Cl 0.1484 0.1585 'International Tables Vol C Tables 4.2.6.8 and 6.1.1.4'
Zn Zn 0.2839 1.4301 'International Tables Vol C Tables 4.2.6.8 and 6.1.1.4'

loop_
_geom_angle_atom_site_label_1
_geom_angle_atom_site_label_2
_geom_angle_atom_site_label_3
_geom_angle
_geom_angle_site_symmetry_1
_geom_angle_site_symmetry_3
N2 Zn1 N1 73.61(8) . 2_756
N2 Zn1 N1 73.61(8) . .
N1 Zn1 N1 147.23(15) 2_756 .
N2 Zn1 Cl1 124.59(3) . .
N1 Zn1 Cl1 96.83(9) 2_756 .
N1 Zn1 Cl1 101.62(9) . .
N2 Zn1 Cl1 124.59(3) . 2_756
N1 Zn1 Cl1 101.62(9) 2_756 2_756
N1 Zn1 Cl1 96.83(9) . 2_756
Cl1 Zn1 Cl1 110.81(7) . 2_756
N1 C1 C2 121.9(3) . .
N1 C1 C6 114.2(3) . .
C2 C1 C6 123.9(3) . .
C1 C2 C3 118.9(3) . .
C1 C2 H2 120.5 . .
C3 C2 H2 120.5 . .
C4 C3 C2 119.6(4) . .
C4 C3 H3 120.2 . .
C2 C3 H3 120.2 . .
C3 C4 C5 118.4(3) . .
C3 C4 H4 120.8 . .
C5 C4 H4 120.8 . .
N1 C5 C4 122.8(4) . .
N1 C5 H5 118.6 . .
C4 C5 H5 118.6 . .
N2 C6 C7 122.2(3) . .
N2 C6 C1 113.7(3) . .
C7 C6 C1 124.1(3) . .
C6 C7 C8 119.7(3) . .
C6 C7 H7 120.1 . .
C8 C7 H7 120.1 . .
C7 C8 C7 117.5(4) 2_756 .
C7 C8 C9 121.3(2) 2_756 .
C7 C8 C9 121.3(2) . .
C10 C9 C10 118.3(4) . 2_756
C10 C9 C8 120.8(2) . .
C10 C9 C8 120.8(2) 2_756 .
C9 C10 C11 121.6(3) . .
C9 C10 H10 119.2 . .
C11 C10 H10 119.2 . .
C12 C11 C10 119.2(3) . .
C12 C11 C13 123.2(3) . .
C10 C11 C13 117.5(3) . .
C11 C12 C11 119.9(4) . 2_756
C11 C12 H12 120.0 . .
C11 C12 H12 120.0 2_756 .
C14 C13 C18 118.5(3) . .
C14 C13 C11 123.5(3) . .
C18 C13 C11 117.9(3) . .
C13 C14 C15 120.8(4) . .
C13 C14 H14 119.6 . .
C15 C14 H14 119.6 . .
C16 C15 C14 120.7(4) . .
C16 C15 H15 119.7 . .
C14 C15 H15 119.7 . .
C15 C16 C17 119.1(3) . .
C15 C16 C19 123.7(3) . .
C17 C16 C19 117.3(3) . .
C18 C17 C16 119.3(4) . .
C18 C17 H17 120.3 . .
C16 C17 H17 120.3 . .
C17 C18 C13 121.6(4) . .
C17 C18 H18 119.2 . .
C13 C18 H18 119.2 . .
O1 C19 O2 122.3(4) . .
O1 C19 C16 124.1(4) . .
O2 C19 C16 113.6(3) . .
C21 C20 O2 109.0(4) . .
C21 C20 H20A 109.9 . .
O2 C20 H20A 109.9 . .
C21 C20 H20B 109.9 . .
O2 C20 H20B 109.9 . .
H20A C20 H20B 108.3 . .
O3 C21 C20 111.7(5) . .
O3 C21 H21A 109.3 . .
C20 C21 H21A 109.3 . .
O3 C21 H21B 109.3 . .
C20 C21 H21B 109.3 . .
H21A C21 H21B 107.9 . .
C5 N1 C1 118.4(3) . .
C5 N1 Zn1 123.8(3) . .
C1 N1 Zn1 117.6(2) . .
C6 N2 C6 118.7(4) 2_756 .
C6 N2 Zn1 120.7(2) 2_756 .
C6 N2 Zn1 120.7(2) . .
C19 O2 C20 115.8(3) . .
C21 O3 H3A 110(5) . .

loop_
_geom_bond_atom_site_label_1
_geom_bond_atom_site_label_2
_geom_bond_distance
_geom_bond_site_symmetry_2
Zn1 N2 2.115(4) .
Zn1 N1 2.193(3) 2_756
Zn1 N1 2.193(3) .
Zn1 Cl1 2.2661(11) .
Zn1 Cl1 2.2661(11) 2_756
C1 N1 1.339(4) .
C1 C2 1.375(5) .
C1 C6 1.493(5) .
C2 C3 1.382(5) .
C2 H2 0.9300 .
C3 C4 1.363(5) .
C3 H3 0.9300 .
C4 C5 1.378(6) .
C4 H4 0.9300 .
C5 N1 1.337(5) .
C5 H5 0.9300 .
C6 N2 1.341(4) .
C6 C7 1.379(5) .
C7 C8 1.393(4) .
C7 H7 0.9300 .
C8 C7 1.393(4) 2_756
C8 C9 1.488(7) .
C9 C10 1.384(4) .
C9 C10 1.384(4) 2_756
C10 C11 1.399(5) .
C10 H10 0.9300 .
C11 C12 1.394(4) .
C11 C13 1.495(5) .
C12 C11 1.394(4) 2_756
C12 H12 0.9300 .
C13 C14 1.368(5) .
C13 C18 1.392(5) .
C14 C15 1.391(5) .
C14 H14 0.9300 .
C15 C16 1.380(6) .
C15 H15 0.9300 .
C16 C17 1.397(6) .
C16 C19 1.486(5) .
C17 C18 1.381(6) .
C17 H17 0.9300 .
C18 H18 0.9300 .
C19 O1 1.204(5) .
C19 O2 1.325(5) .
C20 C21 1.444(7) .
C20 O2 1.473(5) .
C20 H20A 0.9700 .
C20 H20B 0.9700 .
C21 O3 1.405(7) .
C21 H21A 0.9700 .
C21 H21B 0.9700 .
N2 C6 1.341(4) 2_756
O3 H3A 0.86(2) .

loop_
_geom_hbond_atom_site_label_D
_geom_hbond_atom_site_label_H
_geom_hbond_atom_site_label_A
_geom_hbond_distance_DH
_geom_hbond_distance_HA
_geom_hbond_distance_DA
_geom_hbond_angle_DHA
_geom_hbond_site_symmetry_A
O3 H3A O1 0.86(2) 2.17(4) 2.952(5) 152(7) 4_647

loop_
_geom_torsion_atom_site_label_1
_geom_torsion_atom_site_label_2
_geom_torsion_atom_site_label_3
_geom_torsion_atom_site_label_4
_geom_torsion
_geom_torsion_site_symmetry_1
_geom_torsion_site_symmetry_2
_geom_torsion_site_symmetry_3
_geom_torsion_site_symmetry_4
N1 C1 C2 C3 -1.3(6) . . . .
C6 C1 C2 C3 179.3(4) . . . .
C1 C2 C3 C4 0.9(6) . . . .
C2 C3 C4 C5 -0.4(7) . . . .
C3 C4 C5 N1 0.3(7) . . . .
N1 C1 C6 N2 2.2(4) . . . .
C2 C1 C6 N2 -178.4(3) . . . .
N1 C1 C6 C7 -177.5(4) . . . .
C2 C1 C6 C7 1.9(6) . . . .
N2 C6 C7 C8 -1.5(5) . . . .
C1 C6 C7 C8 178.2(3) . . . .
C6 C7 C8 C7 0.7(2) . . . 2_756
C6 C7 C8 C9 -179.3(2) . . . .
C7 C8 C9 C10 11.6(3) 2_756 . . .
C7 C8 C9 C10 -168.4(3) . . . .
C7 C8 C9 C10 -168.4(3) 2_756 . . 2_756
C7 C8 C9 C10 11.6(3) . . . 2_756
C10 C9 C10 C11 -0.9(3) 2_756 . . .
C8 C9 C10 C11 179.1(3) . . . .
C9 C10 C11 C12 1.9(5) . . . .
C9 C10 C11 C13 -179.5(3) . . . .
C10 C11 C12 C11 -0.9(3) . . . 2_756
C13 C11 C12 C11 -179.5(4) . . . 2_756
C12 C11 C13 C14 36.3(5) . . . .
C10 C11 C13 C14 -142.2(4) . . . .
C12 C11 C13 C18 -146.6(4) . . . .
C10 C11 C13 C18 34.8(5) . . . .
C18 C13 C14 C15 -2.6(6) . . . .
C11 C13 C14 C15 174.4(4) . . . .
C13 C14 C15 C16 1.2(7) . . . .
C14 C15 C16 C17 1.3(6) . . . .
C14 C15 C16 C19 -178.1(4) . . . .
C15 C16 C17 C18 -2.3(7) . . . .
C19 C16 C17 C18 177.2(4) . . . .
C16 C17 C18 C13 0.9(7) . . . .
C14 C13 C18 C17 1.6(6) . . . .
C11 C13 C18 C17 -175.6(4) . . . .
C15 C16 C19 O1 159.1(4) . . . .
C17 C16 C19 O1 -20.3(6) . . . .
C15 C16 C19 O2 -21.2(6) . . . .
C17 C16 C19 O2 159.3(4) . . . .
O2 C20 C21 O3 66.5(6) . . . .
C4 C5 N1 C1 -0.6(7) . . . .
C4 C5 N1 Zn1 -175.4(3) . . . .
C2 C1 N1 C5 1.2(6) . . . .
C6 C1 N1 C5 -179.4(4) . . . .
C2 C1 N1 Zn1 176.3(3) . . . .
C6 C1 N1 Zn1 -4.3(4) . . . .
N2 Zn1 N1 C5 178.5(4) . . . .
N1 Zn1 N1 C5 178.5(4) 2_756 . . .
Cl1 Zn1 N1 C5 -58.6(3) . . . .
Cl1 Zn1 N1 C5 54.4(3) 2_756 . . .
N2 Zn1 N1 C1 3.6(3) . . . .
N1 Zn1 N1 C1 3.6(3) 2_756 . . .
Cl1 Zn1 N1 C1 126.6(3) . . . .
Cl1 Zn1 N1 C1 -120.5(3) 2_756 . . .
C7 C6 N2 C6 0.7(3) . . . 2_756
C1 C6 N2 C6 -179.0(3) . . . 2_756
C7 C6 N2 Zn1 -179.3(3) . . . .
C1 C6 N2 Zn1 1.0(3) . . . .
N1 Zn1 N2 C6 -2.4(2) 2_756 . . 2_756
N1 Zn1 N2 C6 177.6(2) . . . 2_756
Cl1 Zn1 N2 C6 84.59(18) . . . 2_756
Cl1 Zn1 N2 C6 -95.41(18) 2_756 . . 2_756
N1 Zn1 N2 C6 177.6(2) 2_756 . . .
N1 Zn1 N2 C6 -2.4(2) . . . .
Cl1 Zn1 N2 C6 -95.41(18) . . . .
Cl1 Zn1 N2 C6 84.59(18) 2_756 . . .
O1 C19 O2 C20 -0.1(7) . . . .
C16 C19 O2 C20 -179.7(4) . . . .
C21 C20 O2 C19 170.7(5) . . . .
